data_9005034
loop_
_publ_author_name
'Armbruster, T.'
'Kunz, M.'

_publ_section_title
;
 Cation arrangement in a unusual uranium-rich senaite: crystal
 structure study at 130 K
;
_journal_name_full 'European Journal of Mineralogy'
_journal_page_first 163
_journal_page_last 170
_journal_paper_doi 10.1127/ejm/2/2/0163
_journal_volume 2
_journal_year 1990
_chemical_formula_sum 'Fe8.558 O38 Pb0.508 Ti10.944 U0.466'
_chemical_name_mineral Senaite
_space_group_IT_number 148
_symmetry_space_group_name_Hall '-R 3'
_symmetry_space_group_name_H-M 'R -3 :H'
_cell_angle_alpha 90
_cell_angle_beta 90
_cell_angle_gamma 120
_cell_formula_units_Z 3
_cell_length_a 10.439
_cell_length_b 10.439
_cell_length_c 21.091
_cell_volume 1990.424
_database_code_amcsd 0006379
_exptl_crystal_density_diffrn 4.570
_cod_original_sg_symbol_H-M 'R -3'
_cod_original_formula_sum 'Pb.508 U.466 Fe8.558 Ti10.944 O38'
_cod_database_code 9005034

loop_
_space_group_symop_operation_xyz
x,y,z
2/3+x,1/3+y,1/3+z
1/3+x,2/3+y,2/3+z
y,-x+y,-z
2/3+y,1/3-x+y,1/3-z
1/3+y,2/3-x+y,2/3-z
-x+y,-x,z
2/3-x+y,1/3-x,1/3+z
1/3-x+y,2/3-x,2/3+z
-x,-y,-z
2/3-x,1/3-y,1/3-z
1/3-x,2/3-y,2/3-z
-y,x-y,z
2/3-y,1/3+x-y,1/3+z
1/3-y,2/3+x-y,2/3+z
x-y,x,-z
2/3+x-y,1/3+x,1/3-z
1/3+x-y,2/3+x,2/3-z

loop_
_atom_site_aniso_label
_atom_site_aniso_U_11
_atom_site_aniso_U_22
_atom_site_aniso_U_33
_atom_site_aniso_U_12
_atom_site_aniso_U_13
_atom_site_aniso_U_23
PbA 0.03280 0.03280 0.02220 0.01640 0.00000 0.00000
UM1 0.00970 0.00970 0.00860 0.00480 0.00000 0.00000
FeM2 0.00860 0.00860 0.00800 0.00430 0.00000 0.00000
FeM3 0.00900 0.00950 0.01120 0.00440 0.00090 0.00010
TiM4 0.00970 0.01170 0.01150 0.00460 0.00230 -0.00090
TiM5 0.01020 0.01180 0.00780 0.00540 0.00060 0.00030
FeM7 0.03100 0.02700 0.04500 0.01400 0.00000 -0.00400
FeM8 0.04000 0.04000 0.10000 0.01600 0.01100 0.01800
FeM9 0.03000 0.02300 0.03700 0.01000 -0.00600 -0.00200
O1 0.01200 0.01300 0.02100 0.00300 0.00300 -0.00200
O2 0.01600 0.01400 0.02300 0.00800 0.00400 0.00200
O3 0.01700 0.01100 0.01400 0.00900 0.00000 0.00000
O4 0.01700 0.01200 0.01900 0.00800 -0.00200 -0.00100
O5 0.01900 0.02000 0.01600 0.00900 0.00600 0.00700
O6 0.02000 0.02300 0.01500 0.01400 0.00000 0.00000
O7 0.00900 0.00900 0.02200 0.00400 0.00000 0.00000

loop_
_atom_site_label
_atom_site_fract_x
_atom_site_fract_y
_atom_site_fract_z
_atom_site_occupancy
_atom_site_U_iso_or_equiv
_atom_site_type_symbol
_atom_site_attached_hydrogens
PbA 0.00000 0.00000 0.01340 0.25400 0.02926 Pb 0
UM1 0.00000 0.00000 0.50000 0.46600 0.00937 U 0
FeM2 0.00000 0.00000 0.31020 0.66700 0.00836 Fe 0
FeM3 0.18430 0.14380 0.16560 0.77800 0.00988 Fe 0
TiM4 -0.08420 0.24460 0.39200 0.92500 0.01127 Ti 0
TiM5 0.07660 -0.24160 0.39840 0.89900 0.01001 Ti 0
FeM6a 0.00000 0.00000 0.39040 0.09300 0.02280 Fe 0
FeM6b 0.00000 0.00000 0.36430 0.09300 0.02280 Fe 0
FeM7 0.10990 0.36640 0.16600 0.11800 0.03432 Fe 0
FeM8 0.17600 0.11890 0.05640 0.13300 0.05915 Fe 0
FeM9 0.17740 0.12700 0.27320 0.11300 0.03116 Fe 0
O1 -0.13110 0.05500 0.43810 1.00000 0.01697 O 0
O2 -0.28760 -0.49250 0.44430 1.00000 0.01735 O 0
O3 0.35830 0.25700 0.55840 1.00000 0.01343 O 0
O4 -0.40740 -0.43950 0.55070 1.00000 0.01570 O 0
O5 0.05220 0.19740 0.33520 1.00000 0.01507 O 0
O6 0.36450 0.26670 0.33960 1.00000 0.01748 O 0
O7 0.00000 0.00000 0.21420 1.00000 0.01343 O 0

loop_
_cod_changelog_entry_id
_cod_changelog_entry_author
_cod_changelog_entry_date
_cod_changelog_entry_text
1
;cod-tools version 3.8.0
Id: cif_guess_AMCSD_atom_types 9581 2023-05-17 12:35:41Z saulius
;
2023-05-23T09:19:12+03:00
;Derived atom types and hydrogen counts
from atom names that follow the AMCSD naming convention
(Wat == water, O-H == hydroxyl).
;

loop_
_cod_related_entry_id
_cod_related_entry_database
_cod_related_entry_code
1 AMCSD 0006379
